data_7152592
loop_
_publ_author_name
'Yang, Wen'
'Du, Da-Ming'

_publ_section_title
;
 Squaramide-catalysed enantio- and diastereoselective sulfa-Michael
 addition of thioacetic acid to \a,\b-disubstituted nitroalkenes.
;
_journal_issue 34
_journal_name_full 'Organic &amp; biomolecular chemistry'
_journal_page_first 6876
_journal_page_last 6884
_journal_paper_doi 10.1039/c2ob26068a
_journal_volume 10
_journal_year 2012
_chemical_absolute_configuration ad
_chemical_formula_sum 'C11 H12 Br N O3 S'
_chemical_formula_weight 318.19
_chemical_name_systematic
;
?
;
_space_group_IT_number 19
_symmetry_cell_setting orthorhombic
_symmetry_space_group_name_Hall 'P 2ac 2ab'
_symmetry_space_group_name_H-M 'P 21 21 21'
_atom_sites_solution_hydrogens geom
_atom_sites_solution_primary direct
_atom_sites_solution_secondary difmap
_audit_creation_method SHELXL-97
_cell_angle_alpha 90.00
_cell_angle_beta 90.00
_cell_angle_gamma 90.00
_cell_formula_units_Z 4
_cell_length_a 5.2760(12)
_cell_length_b 14.278(3)
_cell_length_c 17.698(4)
_cell_measurement_reflns_used 3226
_cell_measurement_temperature 153(2)
_cell_measurement_theta_max 29.124
_cell_measurement_theta_min 2.302
_cell_volume 1333.2(5)
_computing_cell_refinement 'CrystalClear (Rigaku Inc., 2008)'
_computing_data_collection 'CrystalClear (Rigaku Inc., 2008)'
_computing_data_reduction 'CrystalClear (Rigaku Inc., 2008)'
_computing_structure_refinement 'SHELXL-97 (Sheldrick, 1997)'
_computing_structure_solution 'SHELXS-97 (Sheldrick, 1990)'
_diffrn_ambient_temperature 153(2)
_diffrn_detector_area_resol_mean 28.5714
_diffrn_measured_fraction_theta_full 0.981
_diffrn_measured_fraction_theta_max 0.981
_diffrn_measurement_device_type AFC10/Saturn724+
_diffrn_measurement_method 'phi and omega scans'
_diffrn_radiation_monochromator graphite
_diffrn_radiation_source 'Rotating Anode'
_diffrn_radiation_type MoK\a
_diffrn_radiation_wavelength 0.71073
_diffrn_reflns_av_R_equivalents 0.0379
_diffrn_reflns_av_sigmaI/netI 0.0988
_diffrn_reflns_limit_h_max 5
_diffrn_reflns_limit_h_min -7
_diffrn_reflns_limit_k_max 15
_diffrn_reflns_limit_k_min -19
_diffrn_reflns_limit_l_max 24
_diffrn_reflns_limit_l_min -23
_diffrn_reflns_number 6454
_diffrn_reflns_theta_full 29.13
_diffrn_reflns_theta_max 29.13
_diffrn_reflns_theta_min 2.85
_diffrn_standards_decay_% 0
_diffrn_standards_interval_count 0
_diffrn_standards_interval_time 0
_diffrn_standards_number 0
_exptl_absorpt_coefficient_mu 3.235
_exptl_absorpt_correction_T_max 0.4925
_exptl_absorpt_correction_T_min 0.2692
_exptl_absorpt_correction_type multi-scan
_exptl_crystal_colour Colorless
_exptl_crystal_density_diffrn 1.585
_exptl_crystal_density_method 'not measured'
_exptl_crystal_description Prism
_exptl_crystal_F_000 640
_exptl_crystal_size_max 0.55
_exptl_crystal_size_mid 0.41
_exptl_crystal_size_min 0.25
_refine_diff_density_max 0.740
_refine_diff_density_min -0.534
_refine_diff_density_rms 0.068
_refine_ls_abs_structure_details 'Flack H D (1983), Acta Cryst. A39, 876-881'
_refine_ls_abs_structure_Flack 0.007(7)
_refine_ls_extinction_method none
_refine_ls_goodness_of_fit_ref 0.783
_refine_ls_hydrogen_treatment constr
_refine_ls_matrix_type full
_refine_ls_number_parameters 156
_refine_ls_number_reflns 3332
_refine_ls_number_restraints 0
_refine_ls_restrained_S_all 0.783
_refine_ls_R_factor_all 0.0477
_refine_ls_R_factor_gt 0.0316
_refine_ls_shift/su_max 0.002
_refine_ls_shift/su_mean 0.000
_refine_ls_structure_factor_coef Fsqd
_refine_ls_weighting_details 'calc w=1/[\s^2^(Fo^2^)+(0.0033P)^2^+-0.2290P] where P=(Fo^2^+2Fc^2^)/3'
_refine_ls_weighting_scheme calc
_refine_ls_wR_factor_gt 0.0263
_refine_ls_wR_factor_ref 0.0278
_reflns_number_gt 2206
_reflns_number_total 3332
_reflns_threshold_expression >2sigma(I)
_cod_data_source_file c2ob26068a.txt
_cod_data_source_block bo1612
_cod_depositor_comments
;
The following automatic conversions were performed:

'_symmetry_cell_setting' value 'Orthorhombic' changed to
'orthorhombic' according to
/home/saulius/struct/CIF-dictionaries/cif_core.dic dictionary named
'cif_core.dic' version 2.4.1 from 2010-06-29.

Automatic conversion script
Id: cif_fix_values 1891 2012-01-12 08:04:46Z andrius 

The following automatic conversions were performed:

'_exptl_absorpt_correction_type' value 'Multi-scans' was replaced
with the value 'multi-scan' as specified in the replacement file
'src/cod-tools/trunk/data/replacement-values/replacement_values.lst'.

Automatic conversion script
Id: cif_fix_values 5376 2017-05-30 11:51:03Z andrius 
;
_cod_original_sg_symbol_H-M P2(1)2(1)2(1)
_cod_database_code 7152592

loop_
_symmetry_equiv_pos_as_xyz
'x, y, z'
'-x+1/2, -y, z+1/2'
'-x, y+1/2, -z+1/2'
'x+1/2, -y+1/2, -z'

loop_
_atom_site_label
_atom_site_type_symbol
_atom_site_fract_x
_atom_site_fract_y
_atom_site_fract_z
_atom_site_U_iso_or_equiv
_atom_site_adp_type
_atom_site_occupancy
_atom_site_symmetry_multiplicity
_atom_site_calc_flag
_atom_site_refinement_flags
Br1 Br 0.42511(6) 0.23450(2) 0.688970(16) 0.04094(10) Uani 1 1 d .
S1 S 0.50796(12) 0.47749(5) 0.35512(4) 0.0298(2) Uani 1 1 d .
O1 O 0.0969(3) 0.48957(13) 0.26957(10) 0.0366(5) Uani 1 1 d .
O2 O -0.0683(4) 0.61667(12) 0.51141(10) 0.0304(5) Uani 1 1 d .
O3 O 0.2499(3) 0.69484(13) 0.55723(10) 0.0356(6) Uani 1 1 d .
N1 N 0.1527(5) 0.64480(16) 0.50901(13) 0.0236(6) Uani 1 1 d .
C1 C 0.3687(5) 0.32355(19) 0.61131(15) 0.0236(7) Uani 1 1 d .
C2 C 0.1705(5) 0.31061(19) 0.56125(16) 0.0305(8) Uani 1 1 d .
H2 H 0.0588 0.2589 0.5669 0.037 Uiso 1 1 calc R
C3 C 0.1367(5) 0.37386(18) 0.50281(15) 0.0258(7) Uani 1 1 d .
H3 H -0.0014 0.3658 0.4690 0.031 Uiso 1 1 calc R
C4 C 0.3006(5) 0.44885(19) 0.49263(14) 0.0201(7) Uani 1 1 d .
C5 C 0.4966(5) 0.45898(19) 0.54482(14) 0.0307(8) Uani 1 1 d .
H5 H 0.6105 0.5102 0.5400 0.037 Uiso 1 1 calc R
C6 C 0.5289(5) 0.39626(19) 0.60337(15) 0.0299(8) Uani 1 1 d .
H6 H 0.6644 0.4044 0.6381 0.036 Uiso 1 1 calc R
C7 C 0.2736(5) 0.51243(19) 0.42546(14) 0.0216(7) Uani 1 1 d .
H7 H 0.1007 0.5035 0.4035 0.026 Uiso 1 1 calc R
C8 C 0.3205(4) 0.4717(2) 0.27128(15) 0.0272(8) Uani 1 1 d .
C9 C 0.4729(5) 0.44016(19) 0.20408(13) 0.0358(8) Uani 1 1 d .
H9A H 0.4315 0.4795 0.1604 0.043 Uiso 1 1 calc R
H9B H 0.4325 0.3747 0.1926 0.043 Uiso 1 1 calc R
H9C H 0.6540 0.4458 0.2155 0.043 Uiso 1 1 calc R
C10 C 0.3126(5) 0.61751(19) 0.44166(14) 0.0221(7) Uani 1 1 d .
H10 H 0.4953 0.6295 0.4532 0.026 Uiso 1 1 calc R
C11 C 0.2288(5) 0.68018(18) 0.37633(14) 0.0339(8) Uani 1 1 d .
H11A H 0.2383 0.7459 0.3919 0.041 Uiso 1 1 calc R
H11B H 0.0539 0.6649 0.3623 0.041 Uiso 1 1 calc R
H11C H 0.3404 0.6699 0.3328 0.041 Uiso 1 1 calc R

loop_
_atom_site_aniso_label
_atom_site_aniso_U_11
_atom_site_aniso_U_22
_atom_site_aniso_U_33
_atom_site_aniso_U_23
_atom_site_aniso_U_13
_atom_site_aniso_U_12
Br1 0.0666(2) 0.02785(17) 0.02834(15) 0.00565(16) -0.00050(18) -0.00209(19)
S1 0.0273(5) 0.0381(5) 0.0240(4) -0.0057(4) 0.0011(4) 0.0054(4)
O1 0.0305(12) 0.0470(15) 0.0322(11) 0.0013(11) -0.0007(11) -0.0039(13)
O2 0.0195(10) 0.0290(12) 0.0427(12) -0.0024(10) 0.0095(11) -0.0009(11)
O3 0.0435(14) 0.0329(15) 0.0306(12) -0.0093(11) 0.0008(12) -0.0061(11)
N1 0.0305(16) 0.0158(15) 0.0245(14) 0.0031(11) 0.0021(13) 0.0038(13)
C1 0.0295(19) 0.0201(17) 0.0213(14) -0.0018(13) 0.0052(15) 0.0025(15)
C2 0.037(2) 0.0176(18) 0.0373(18) -0.0017(15) 0.0072(17) -0.0070(15)
C3 0.0246(17) 0.0241(18) 0.0287(16) -0.0041(14) -0.0068(15) -0.0022(15)
C4 0.0184(16) 0.0161(17) 0.0257(16) -0.0011(13) 0.0066(14) 0.0033(13)
C5 0.0319(19) 0.0208(18) 0.0394(17) 0.0057(14) -0.0062(16) -0.0136(15)
C6 0.030(2) 0.0286(19) 0.0315(16) 0.0013(14) -0.0086(15) -0.0010(17)
C7 0.0185(15) 0.0234(19) 0.0229(15) -0.0014(14) 0.0019(13) -0.0024(14)
C8 0.039(2) 0.0163(18) 0.0263(16) 0.0021(14) 0.0061(16) -0.0076(17)
C9 0.0434(19) 0.039(2) 0.0248(16) -0.0037(14) -0.0008(16) 0.0015(16)
C10 0.0219(19) 0.0213(18) 0.0230(15) 0.0005(14) 0.0090(14) -0.0012(14)
C11 0.0426(19) 0.0256(19) 0.0336(18) 0.0052(16) 0.0065(17) 0.0016(16)

loop_
_atom_type_symbol
_atom_type_description
_atom_type_scat_dispersion_real
_atom_type_scat_dispersion_imag
_atom_type_scat_source
C C 0.0033 0.0016 'International Tables Vol C Tables 4.2.6.8 and 6.1.1.4'
H H 0.0000 0.0000 'International Tables Vol C Tables 4.2.6.8 and 6.1.1.4'
N N 0.0061 0.0033 'International Tables Vol C Tables 4.2.6.8 and 6.1.1.4'
O O 0.0106 0.0060 'International Tables Vol C Tables 4.2.6.8 and 6.1.1.4'
S S 0.1246 0.1234 'International Tables Vol C Tables 4.2.6.8 and 6.1.1.4'
Br Br -0.2901 2.4595 'International Tables Vol C Tables 4.2.6.8 and 6.1.1.4'

loop_
_geom_angle_atom_site_label_1
_geom_angle_atom_site_label_2
_geom_angle_atom_site_label_3
_geom_angle
C8 S1 C7 101.80(11)
O3 N1 O2 124.1(2)
O3 N1 C10 117.8(2)
O2 N1 C10 118.1(2)
C6 C1 C2 120.7(3)
C6 C1 Br1 119.6(2)
C2 C1 Br1 119.6(2)
C1 C2 C3 119.3(3)
C1 C2 H2 120.4
C3 C2 H2 120.4
C2 C3 C4 121.3(3)
C2 C3 H3 119.3
C4 C3 H3 119.3
C3 C4 C5 117.2(3)
C3 C4 C7 120.6(2)
C5 C4 C7 122.1(3)
C6 C5 C4 121.4(3)
C6 C5 H5 119.3
C4 C5 H5 119.3
C1 C6 C5 120.1(3)
C1 C6 H6 120.0
C5 C6 H6 120.0
C4 C7 C10 115.4(2)
C4 C7 S1 108.09(19)
C10 C7 S1 107.62(18)
C4 C7 H7 108.5
C10 C7 H7 108.5
S1 C7 H7 108.5
O1 C8 C9 124.5(3)
O1 C8 S1 123.5(2)
C9 C8 S1 112.01(18)
C8 C9 H9A 109.5
C8 C9 H9B 109.5
H9A C9 H9B 109.5
C8 C9 H9C 109.5
H9A C9 H9C 109.5
H9B C9 H9C 109.5
N1 C10 C11 106.5(2)
N1 C10 C7 108.9(2)
C11 C10 C7 113.0(2)
N1 C10 H10 109.5
C11 C10 H10 109.5
C7 C10 H10 109.5
C10 C11 H11A 109.5
C10 C11 H11B 109.5
H11A C11 H11B 109.5
C10 C11 H11C 109.5
H11A C11 H11C 109.5
H11B C11 H11C 109.5

loop_
_geom_bond_atom_site_label_1
_geom_bond_atom_site_label_2
_geom_bond_distance
Br1 C1 1.896(3)
S1 C8 1.785(3)
S1 C7 1.824(2)
O1 C8 1.208(3)
O2 N1 1.234(2)
O3 N1 1.225(3)
N1 C10 1.512(3)
C1 C6 1.346(3)
C1 C2 1.383(3)
C2 C3 1.385(3)
C2 H2 0.9500
C3 C4 1.388(3)
C3 H3 0.9500
C4 C5 1.394(3)
C4 C7 1.503(3)
C5 C6 1.380(3)
C5 H5 0.9500
C6 H6 0.9500
C7 C10 1.541(3)
C7 H7 1.0000
C8 C9 1.504(3)
C9 H9A 0.9800
C9 H9B 0.9800
C9 H9C 0.9800
C10 C11 1.527(3)
C10 H10 1.0000
C11 H11A 0.9800
C11 H11B 0.9800
C11 H11C 0.9800

loop_
_geom_torsion_atom_site_label_1
_geom_torsion_atom_site_label_2
_geom_torsion_atom_site_label_3
_geom_torsion_atom_site_label_4
_geom_torsion
C6 C1 C2 C3 -0.5(4)
Br1 C1 C2 C3 -177.4(2)
C1 C2 C3 C4 1.3(4)
C2 C3 C4 C5 -1.5(4)
C2 C3 C4 C7 175.1(2)
C3 C4 C5 C6 1.0(4)
C7 C4 C5 C6 -175.6(2)
C2 C1 C6 C5 0.0(4)
Br1 C1 C6 C5 176.9(2)
C4 C5 C6 C1 -0.3(4)
C3 C4 C7 C10 139.5(3)
C5 C4 C7 C10 -44.0(4)
C3 C4 C7 S1 -100.0(3)
C5 C4 C7 S1 76.5(3)
C8 S1 C7 C4 131.66(19)
C8 S1 C7 C10 -103.1(2)
C7 S1 C8 O1 0.9(3)
C7 S1 C8 C9 -178.0(2)
O3 N1 C10 C11 -101.8(3)
O2 N1 C10 C11 77.0(3)
O3 N1 C10 C7 136.0(3)
O2 N1 C10 C7 -45.2(3)
C4 C7 C10 N1 -49.6(3)
S1 C7 C10 N1 -170.38(15)
C4 C7 C10 C11 -167.8(2)
S1 C7 C10 C11 71.5(3)
